data_4331267
loop_
_publ_author_name
'Yan-Li Gai'
'Ke-Cai Xiong'
'Lian Chen'
'Yang Bu'
'Xing-Jun Li'
'Fei-Long Jiang'
'Mao-Chun Hong'

_publ_section_title
;
 Visible and NIR Photoluminescence Properties of a Series of Novel
 Lanthanide-Organic Coordination Polymers Based on
 Hydroxyquinoline-Carboxylate Ligands
;
_journal_name_full 'Inorganic Chemistry'
_journal_page_first 13128
_journal_page_last 13137
_journal_paper_doi 10.1021/ic301261g
_journal_volume 51
_journal_year 2012
_chemical_formula_sum 'C30 H26 Gd N3 O13'
_chemical_formula_weight 793.79
_chemical_name_systematic
; 
 ? 
;
_space_group_IT_number 14
_symmetry_cell_setting monoclinic
_symmetry_space_group_name_Hall '-P 2ybc'
_symmetry_space_group_name_H-M 'P 1 21/c 1'
_atom_sites_solution_hydrogens geom
_atom_sites_solution_primary direct
_atom_sites_solution_secondary difmap
_audit_creation_method SHELXL-97
_cell_angle_alpha 90.00
_cell_angle_beta 92.835(4)
_cell_angle_gamma 90.00
_cell_formula_units_Z 4
_cell_length_a 12.129(3)
_cell_length_b 25.379(6)
_cell_length_c 9.818(2)
_cell_measurement_reflns_used 3778
_cell_measurement_temperature 293(2)
_cell_measurement_theta_max 27.4758
_cell_measurement_theta_min 2.0768
_cell_volume 3018.5(12)
_computing_cell_refinement 'CrystalClear (Rigaku Inc., 2007)'
_computing_data_collection 'CrystalClear (Rigaku Inc., 2007)'
_computing_data_reduction 'CrystalClear (Rigaku Inc., 2007)'
_computing_structure_refinement 'SHELXL-97 (Sheldrick, 1997)'
_computing_structure_solution 'SHELXS-97 (Sheldrick, 1990)'
_diffrn_ambient_temperature 293(2)
_diffrn_detector_area_resol_mean 13.6612
_diffrn_measured_fraction_theta_full 0.996
_diffrn_measured_fraction_theta_max 0.996
_diffrn_measurement_device_type Mercury2_(2x2_bin_mode)
_diffrn_measurement_method CCD_Profile_fitting
_diffrn_radiation_monochromator graphite
_diffrn_radiation_source 'fine-focus sealed tube'
_diffrn_radiation_type MoK\a
_diffrn_radiation_wavelength 0.71073
_diffrn_reflns_av_R_equivalents 0.0188
_diffrn_reflns_av_sigmaI/netI 0.0185
_diffrn_reflns_limit_h_max 15
_diffrn_reflns_limit_h_min -15
_diffrn_reflns_limit_k_max 27
_diffrn_reflns_limit_k_min -32
_diffrn_reflns_limit_l_max 12
_diffrn_reflns_limit_l_min -12
_diffrn_reflns_number 22864
_diffrn_reflns_theta_full 27.47
_diffrn_reflns_theta_max 27.47
_diffrn_reflns_theta_min 2.32
_exptl_absorpt_coefficient_mu 2.272
_exptl_absorpt_correction_T_max 0.7269
_exptl_absorpt_correction_T_min 0.6594
_exptl_absorpt_correction_type multi-scan
_exptl_crystal_colour yellow
_exptl_crystal_density_diffrn 1.747
_exptl_crystal_description prism
_exptl_crystal_F_000 1580
_exptl_crystal_size_max 0.20
_exptl_crystal_size_mid 0.20
_exptl_crystal_size_min 0.15
_refine_diff_density_max 1.039
_refine_diff_density_min -0.888
_refine_diff_density_rms 0.152
_refine_ls_extinction_method none
_refine_ls_goodness_of_fit_ref 1.159
_refine_ls_hydrogen_treatment mixed
_refine_ls_matrix_type full
_refine_ls_number_parameters 448
_refine_ls_number_reflns 6895
_refine_ls_number_restraints 0
_refine_ls_restrained_S_all 1.159
_refine_ls_R_factor_all 0.0256
_refine_ls_R_factor_gt 0.0231
_refine_ls_shift/su_max 0.002
_refine_ls_shift/su_mean 0.000
_refine_ls_structure_factor_coef Fsqd
_refine_ls_weighting_details 'calc w=1/[\s^2^(Fo^2^)+(0.0375P)^2^+1.4536P] where P=(Fo^2^+2Fc^2^)/3'
_refine_ls_weighting_scheme calc
_refine_ls_wR_factor_gt 0.0591
_refine_ls_wR_factor_ref 0.0666
_reflns_number_gt 6521
_reflns_number_total 6895
_reflns_threshold_expression >2sigma(I)
_cod_data_source_file ic301261g_si_002_05.cif
_cod_data_source_block complex5_Gd
_cod_database_code 4331267

loop_
_symmetry_equiv_pos_as_xyz
'x, y, z'
'-x, y+1/2, -z+1/2'
'-x, -y, -z'
'x, -y-1/2, z-1/2'

loop_
_atom_site_label
_atom_site_type_symbol
_atom_site_fract_x
_atom_site_fract_y
_atom_site_fract_z
_atom_site_U_iso_or_equiv
_atom_site_adp_type
_atom_site_occupancy
_atom_site_symmetry_multiplicity
_atom_site_calc_flag
_atom_site_refinement_flags
Gd1 Gd 0.538687(9) 0.074034(4) 0.895513(10) 0.01413(5) Uani 1 1 d .
O1 O 0.53248(16) 0.07293(6) 0.14095(17) 0.0219(4) Uani 1 1 d .
N1 N 0.64284(18) 0.12020(8) 0.3439(2) 0.0211(4) Uani 1 1 d .
C1 C 0.55283(19) 0.04358(9) 0.2421(2) 0.0170(4) Uani 1 1 d .
O2 O 0.53742(15) -0.00463(7) 0.25192(17) 0.0233(4) Uani 1 1 d .
N2 N 0.16518(17) 0.00723(9) 1.1376(2) 0.0223(4) Uani 1 1 d .
C2 C 0.6060(2) 0.07124(9) 0.3673(2) 0.0176(5) Uani 1 1 d .
O3 O 0.67689(15) 0.05897(7) 0.72661(17) 0.0222(4) Uani 1 1 d .
N3 N 0.3977(2) 0.25816(9) 0.9489(2) 0.0290(5) Uani 1 1 d .
C3 C 0.6196(2) 0.04859(10) 0.4939(2) 0.0198(5) Uani 1 1 d .
H3 H 0.5946 0.0144 0.5075 0.024 Uiso 1 1 calc R
O4 O 0.33912(15) 0.07772(7) 0.9244(2) 0.0238(4) Uani 1 1 d .
C4 C 0.6716(2) 0.07687(9) 0.6046(2) 0.0185(5) Uani 1 1 d .
O5 O 0.36162(14) 0.00077(7) 1.02809(17) 0.0226(4) Uani 1 1 d .
C5 C 0.7192(2) 0.12723(10) 0.5729(2) 0.0210(5) Uani 1 1 d .
O6 O -0.06716(16) 0.11336(9) 1.0013(2) 0.0378(5) Uani 1 1 d .
C6 C 0.7815(2) 0.15695(12) 0.6711(3) 0.0296(6) Uani 1 1 d .
H6 H 0.7950 0.1433 0.7582 0.036 Uiso 1 1 calc R
O7 O 0.49284(16) 0.16403(7) 0.96464(18) 0.0270(4) Uani 1 1 d .
C7 C 0.8221(3) 0.20538(12) 0.6398(3) 0.0348(7) Uani 1 1 d .
H7 H 0.8640 0.2242 0.7051 0.042 Uiso 1 1 calc R
O8 O 0.61355(16) 0.19135(7) 1.12956(19) 0.0282(4) Uani 1 1 d .
C8 C 0.8007(3) 0.22689(12) 0.5092(3) 0.0364(7) Uani 1 1 d .
H8 H 0.8270 0.2603 0.4896 0.044 Uiso 1 1 calc R
O9 O 0.48380(16) 0.37790(7) 1.20686(18) 0.0257(4) Uani 1 1 d .
C9 C 0.7417(3) 0.19925(11) 0.4104(3) 0.0317(6) Uani 1 1 d .
H9 H 0.7285 0.2136 0.3239 0.038 Uiso 1 1 calc R
O10 O 0.70839(16) 0.11623(8) 0.9820(2) 0.0277(4) Uani 1 1 d .
C10 C 0.7013(2) 0.14881(10) 0.4416(2) 0.0222(5) Uani 1 1 d .
O11 O 0.2600(2) 0.17975(10) 0.8146(3) 0.0477(6) Uani 1 1 d .
C11 C 0.30566(19) 0.04016(9) 0.9938(2) 0.0178(4) Uani 1 1 d .
O12 O 0.0946(5) 0.2169(3) 0.6017(6) 0.186(3) Uani 1 1 d .
C12 C 0.18908(19) 0.04265(10) 1.0421(2) 0.0203(5) Uani 1 1 d .
O13 O 0.0452(3) 0.20338(15) 0.9041(4) 0.0862(12) Uani 1 1 d .
C13 C 0.1125(2) 0.07842(10) 0.9940(3) 0.0238(5) Uani 1 1 d .
H13 H 0.1311 0.1020 0.9265 0.029 Uiso 1 1 calc R
C14 C 0.0041(2) 0.08026(10) 1.0456(3) 0.0256(5) Uani 1 1 d .
C15 C -0.0177(2) 0.04235(11) 1.1517(3) 0.0248(5) Uani 1 1 d .
C16 C -0.1209(2) 0.03923(13) 1.2123(3) 0.0353(7) Uani 1 1 d .
H16 H -0.1765 0.0629 1.1862 0.042 Uiso 1 1 calc R
C17 C -0.1403(3) 0.00201(15) 1.3086(3) 0.0449(8) Uani 1 1 d .
H17 H -0.2086 0.0007 1.3476 0.054 Uiso 1 1 calc R
C18 C -0.0579(3) -0.03421(15) 1.3489(3) 0.0437(8) Uani 1 1 d .
H18 H -0.0724 -0.0598 1.4134 0.052 Uiso 1 1 calc R
C19 C 0.0435(2) -0.03229(13) 1.2942(3) 0.0333(6) Uani 1 1 d .
H19 H 0.0985 -0.0560 1.3227 0.040 Uiso 1 1 calc R
C20 C 0.0642(2) 0.00593(11) 1.1941(3) 0.0237(5) Uani 1 1 d .
C21 C 0.5316(2) 0.19697(10) 1.0483(2) 0.0210(5) Uani 1 1 d .
C22 C 0.4771(2) 0.25080(10) 1.0468(2) 0.0211(5) Uani 1 1 d .
C23 C 0.5082(2) 0.28989(10) 1.1363(3) 0.0218(5) Uani 1 1 d .
H23 H 0.5630 0.2834 1.2038 0.026 Uiso 1 1 calc R
C24 C 0.4579(2) 0.34028(10) 1.1273(2) 0.0200(5) Uani 1 1 d .
C25 C 0.3751(2) 0.34783(10) 1.0179(3) 0.0255(5) Uani 1 1 d .
C26 C 0.3222(3) 0.39676(12) 0.9985(3) 0.0390(7) Uani 1 1 d .
H26 H 0.3409 0.4249 1.0556 0.047 Uiso 1 1 calc R
C27 C 0.2428(4) 0.40280(15) 0.8951(4) 0.0580(11) Uani 1 1 d .
H27 H 0.2074 0.4351 0.8824 0.070 Uiso 1 1 calc R
C28 C 0.2150(4) 0.36078(17) 0.8091(4) 0.0679(13) Uani 1 1 d .
H28 H 0.1612 0.3656 0.7395 0.082 Uiso 1 1 calc R
C29 C 0.2644(3) 0.31275(15) 0.8239(4) 0.0554(11) Uani 1 1 d .
H29 H 0.2448 0.2851 0.7656 0.067 Uiso 1 1 calc R
C30 C 0.3463(3) 0.30600(11) 0.9302(3) 0.0314(6) Uani 1 1 d .
H1 H 0.628(3) 0.1331(12) 0.264(3) 0.026(8) Uiso 1 1 d .
H2 H 0.211(3) -0.0118(13) 1.168(3) 0.033(9) Uiso 1 1 d .
H4 H 0.372(3) 0.2320(15) 0.904(4) 0.047(10) Uiso 1 1 d .
H10A H 0.777(4) 0.1135(16) 0.988(4) 0.057 Uiso 1 1 d .
H10B H 0.697(3) 0.1405(17) 1.042(4) 0.057 Uiso 1 1 d .
H11A H 0.276(4) 0.1497(18) 0.838(4) 0.057 Uiso 1 1 d .
H11B H 0.199(4) 0.1816(17) 0.855(4) 0.057 Uiso 1 1 d .

loop_
_atom_site_aniso_label
_atom_site_aniso_U_11
_atom_site_aniso_U_22
_atom_site_aniso_U_33
_atom_site_aniso_U_23
_atom_site_aniso_U_13
_atom_site_aniso_U_12
Gd1 0.01584(7) 0.01348(7) 0.01306(7) 0.00069(4) 0.00044(4) 0.00109(4)
O1 0.0306(10) 0.0209(9) 0.0142(8) 0.0013(6) 0.0003(7) -0.0015(7)
N1 0.0272(11) 0.0215(11) 0.0145(10) 0.0013(8) -0.0001(8) -0.0039(8)
C1 0.0174(11) 0.0195(11) 0.0145(10) -0.0013(9) 0.0035(8) -0.0009(8)
O2 0.0319(10) 0.0185(9) 0.0194(8) -0.0009(7) 0.0003(7) -0.0043(7)
N2 0.0145(10) 0.0265(11) 0.0261(11) 0.0046(9) 0.0027(8) 0.0037(8)
C2 0.0194(11) 0.0177(11) 0.0158(11) -0.0011(8) 0.0027(9) 0.0003(8)
O3 0.0235(9) 0.0285(9) 0.0148(8) 0.0022(7) 0.0016(7) 0.0015(7)
N3 0.0390(13) 0.0186(11) 0.0278(11) -0.0065(9) -0.0132(10) 0.0043(9)
C3 0.0226(12) 0.0196(12) 0.0174(11) 0.0005(9) 0.0027(9) -0.0009(9)
O4 0.0202(9) 0.0216(9) 0.0300(10) 0.0055(7) 0.0050(7) 0.0011(6)
C4 0.0180(11) 0.0221(12) 0.0157(11) 0.0001(9) 0.0023(9) 0.0037(8)
O5 0.0212(8) 0.0233(9) 0.0234(9) 0.0016(7) 0.0020(7) 0.0075(7)
C5 0.0211(12) 0.0249(13) 0.0172(11) -0.0011(9) 0.0016(9) -0.0005(9)
O6 0.0192(9) 0.0383(12) 0.0562(13) 0.0113(10) 0.0049(9) 0.0093(8)
C6 0.0310(14) 0.0382(16) 0.0194(12) -0.0032(11) -0.0016(10) -0.0064(12)
O7 0.0337(10) 0.0171(9) 0.0295(10) -0.0064(7) -0.0062(8) 0.0043(7)
C7 0.0374(16) 0.0381(17) 0.0284(14) -0.0056(12) -0.0035(12) -0.0139(13)
O8 0.0333(10) 0.0206(9) 0.0294(10) -0.0011(7) -0.0093(8) 0.0036(8)
C8 0.0452(17) 0.0282(15) 0.0356(15) -0.0012(12) -0.0004(13) -0.0162(13)
O9 0.0357(10) 0.0192(9) 0.0224(9) -0.0067(7) 0.0035(8) -0.0040(7)
C9 0.0409(16) 0.0288(15) 0.0249(13) 0.0041(11) -0.0030(12) -0.0112(12)
O10 0.0191(9) 0.0342(11) 0.0299(10) -0.0091(8) 0.0022(8) -0.0002(8)
C10 0.0246(12) 0.0235(13) 0.0187(11) -0.0019(10) 0.0019(9) -0.0027(10)
O11 0.0420(14) 0.0346(13) 0.0664(17) -0.0006(12) 0.0019(12) 0.0005(11)
C11 0.0157(11) 0.0198(11) 0.0178(10) -0.0022(9) -0.0008(8) 0.0007(8)
O12 0.100(4) 0.312(9) 0.144(5) 0.043(5) 0.004(3) 0.016(5)
C12 0.0156(11) 0.0214(12) 0.0239(12) -0.0027(9) 0.0018(9) -0.0009(9)
O13 0.069(2) 0.065(2) 0.128(3) 0.0176(19) 0.035(2) 0.0130(15)
C13 0.0174(12) 0.0237(13) 0.0303(14) 0.0037(10) 0.0018(10) 0.0019(9)
C14 0.0167(12) 0.0273(14) 0.0328(14) -0.0020(11) 0.0004(10) 0.0049(9)
C15 0.0177(12) 0.0300(14) 0.0270(13) -0.0034(11) 0.0031(10) 0.0014(10)
C16 0.0203(13) 0.0455(18) 0.0410(16) 0.0018(14) 0.0106(12) 0.0060(12)
C17 0.0265(15) 0.062(2) 0.0477(18) 0.0091(16) 0.0196(13) 0.0062(14)
C18 0.0351(17) 0.058(2) 0.0391(17) 0.0184(16) 0.0146(13) 0.0014(15)
C19 0.0236(13) 0.0432(17) 0.0336(14) 0.0104(13) 0.0068(11) 0.0041(12)
C20 0.0183(12) 0.0301(14) 0.0230(12) -0.0014(10) 0.0036(9) -0.0001(10)
C21 0.0258(12) 0.0162(12) 0.0211(11) 0.0003(9) 0.0008(9) 0.0021(9)
C22 0.0263(12) 0.0167(11) 0.0201(11) -0.0008(9) 0.0004(9) 0.0004(9)
C23 0.0245(12) 0.0192(12) 0.0215(12) -0.0023(9) -0.0029(10) -0.0006(9)
C24 0.0242(12) 0.0174(12) 0.0189(11) -0.0034(9) 0.0065(9) -0.0030(9)
C25 0.0321(14) 0.0203(12) 0.0240(12) -0.0011(10) -0.0004(10) 0.0034(10)
C26 0.055(2) 0.0228(14) 0.0382(16) -0.0014(12) -0.0032(14) 0.0105(13)
C27 0.083(3) 0.0334(19) 0.055(2) 0.0058(16) -0.018(2) 0.0259(18)
C28 0.086(3) 0.055(3) 0.059(2) 0.0046(19) -0.040(2) 0.027(2)
C29 0.074(3) 0.040(2) 0.048(2) -0.0064(16) -0.0371(19) 0.0096(18)
C30 0.0394(16) 0.0230(14) 0.0307(14) 0.0000(11) -0.0099(12) 0.0038(11)

loop_
_atom_type_symbol
_atom_type_description
_atom_type_scat_dispersion_real
_atom_type_scat_dispersion_imag
_atom_type_scat_source
C C 0.0033 0.0016 'International Tables Vol C Tables 4.2.6.8 and 6.1.1.4'
Gd Gd -0.1653 3.9035 'International Tables Vol C Tables 4.2.6.8 and 6.1.1.4'
N N 0.0061 0.0033 'International Tables Vol C Tables 4.2.6.8 and 6.1.1.4'
O O 0.0106 0.0060 'International Tables Vol C Tables 4.2.6.8 and 6.1.1.4'
H H 0.0000 0.0000 'International Tables Vol C Tables 4.2.6.8 and 6.1.1.4'

loop_
_geom_angle_atom_site_label_1
_geom_angle_atom_site_label_2
_geom_angle_atom_site_label_3
_geom_angle
_geom_angle_site_symmetry_1
_geom_angle_site_symmetry_3
O9 Gd1 O5 144.29(6) 4_565 3_657
O9 Gd1 O1 142.32(6) 4_565 1_556
O5 Gd1 O1 73.35(6) 3_657 1_556
O9 Gd1 O2 79.50(6) 4_565 3_656
O5 Gd1 O2 77.25(6) 3_657 3_656
O1 Gd1 O2 123.76(6) 1_556 3_656
O9 Gd1 O10 104.76(7) 4_565 .
O5 Gd1 O10 80.31(7) 3_657 .
O1 Gd1 O10 74.03(7) 1_556 .
O2 Gd1 O10 144.60(6) 3_656 .
O9 Gd1 O3 73.52(6) 4_565 .
O5 Gd1 O3 74.42(6) 3_657 .
O1 Gd1 O3 136.98(6) 1_556 .
O2 Gd1 O3 74.69(6) 3_656 .
O10 Gd1 O3 73.10(6) . .
O9 Gd1 O4 79.86(6) 4_565 .
O5 Gd1 O4 119.23(6) 3_657 .
O1 Gd1 O4 78.78(6) 1_556 .
O2 Gd1 O4 75.45(6) 3_656 .
O10 Gd1 O4 139.89(7) . .
O3 Gd1 O4 142.92(6) . .
O9 Gd1 O7 70.55(6) 4_565 .
O5 Gd1 O7 141.48(6) 3_657 .
O1 Gd1 O7 73.52(6) 1_556 .
O2 Gd1 O7 138.93(6) 3_656 .
O10 Gd1 O7 72.15(7) . .
O3 Gd1 O7 120.35(6) . .
O4 Gd1 O7 72.19(6) . .
C1 O1 Gd1 141.37(15) . 1_554
C2 N1 C10 122.3(2) . .
C2 N1 H1 117(2) . .
C10 N1 H1 121(2) . .
O2 C1 O1 128.4(2) . .
O2 C1 C2 116.6(2) . .
O1 C1 C2 114.9(2) . .
C1 O2 Gd1 136.13(15) . 3_656
C12 N2 C20 121.9(2) . .
C12 N2 H2 120(3) . .
C20 N2 H2 118(3) . .
N1 C2 C3 121.1(2) . .
N1 C2 C1 114.7(2) . .
C3 C2 C1 124.2(2) . .
C4 O3 Gd1 125.12(15) . .
C22 N3 C30 121.6(2) . .
C22 N3 H4 120(2) . .
C30 N3 H4 118(3) . .
C2 C3 C4 120.6(2) . .
C2 C3 H3 119.7 . .
C4 C3 H3 119.7 . .
C11 O4 Gd1 112.49(15) . .
O3 C4 C3 122.4(2) . .
O3 C4 C5 120.9(2) . .
C3 C4 C5 116.7(2) . .
C11 O5 Gd1 176.63(17) . 3_657
C10 C5 C6 118.1(2) . .
C10 C5 C4 119.8(2) . .
C6 C5 C4 122.1(2) . .
C7 C6 C5 120.9(3) . .
C7 C6 H6 119.5 . .
C5 C6 H6 119.5 . .
C21 O7 Gd1 136.28(16) . .
C6 C7 C8 120.2(3) . .
C6 C7 H7 119.9 . .
C8 C7 H7 119.9 . .
C9 C8 C7 120.9(3) . .
C9 C8 H8 119.6 . .
C7 C8 H8 119.6 . .
C24 O9 Gd1 163.04(17) . 4_566
C8 C9 C10 119.1(3) . .
C8 C9 H9 120.5 . .
C10 C9 H9 120.5 . .
Gd1 O10 H10A 144(3) . .
Gd1 O10 H10B 113(3) . .
H10A O10 H10B 102(4) . .
N1 C10 C5 119.1(2) . .
N1 C10 C9 120.1(2) . .
C5 C10 C9 120.8(2) . .
H11A O11 H11B 97(4) . .
O5 C11 O4 124.9(2) . .
O5 C11 C12 117.0(2) . .
O4 C11 C12 118.2(2) . .
N2 C12 C13 121.4(2) . .
N2 C12 C11 115.4(2) . .
C13 C12 C11 123.3(2) . .
C12 C13 C14 121.3(2) . .
C12 C13 H13 119.3 . .
C14 C13 H13 119.3 . .
O6 C14 C13 121.5(3) . .
O6 C14 C15 122.7(2) . .
C13 C14 C15 115.8(2) . .
C20 C15 C16 117.8(3) . .
C20 C15 C14 119.8(2) . .
C16 C15 C14 122.4(2) . .
C17 C16 C15 121.1(3) . .
C17 C16 H16 119.5 . .
C15 C16 H16 119.5 . .
C16 C17 C18 120.3(3) . .
C16 C17 H17 119.8 . .
C18 C17 H17 119.8 . .
C19 C18 C17 120.6(3) . .
C19 C18 H18 119.7 . .
C17 C18 H18 119.7 . .
C18 C19 C20 119.5(3) . .
C18 C19 H19 120.3 . .
C20 C19 H19 120.3 . .
N2 C20 C15 119.8(2) . .
N2 C20 C19 119.4(2) . .
C15 C20 C19 120.7(2) . .
O7 C21 O8 127.2(2) . .
O7 C21 C22 116.6(2) . .
O8 C21 C22 116.1(2) . .
N3 C22 C23 121.8(2) . .
N3 C22 C21 115.4(2) . .
C23 C22 C21 122.8(2) . .
C22 C23 C24 120.7(2) . .
C22 C23 H23 119.6 . .
C24 C23 H23 119.6 . .
O9 C24 C23 123.4(2) . .
O9 C24 C25 120.1(2) . .
C23 C24 C25 116.5(2) . .
C30 C25 C26 119.2(3) . .
C30 C25 C24 120.0(2) . .
C26 C25 C24 120.9(2) . .
C27 C26 C25 119.8(3) . .
C27 C26 H26 120.1 . .
C25 C26 H26 120.1 . .
C26 C27 C28 120.2(3) . .
C26 C27 H27 119.9 . .
C28 C27 H27 119.9 . .
C29 C28 C27 122.0(3) . .
C29 C28 H28 119.0 . .
C27 C28 H28 119.0 . .
C28 C29 C30 118.4(3) . .
C28 C29 H29 120.8 . .
C30 C29 H29 120.8 . .
N3 C30 C25 119.4(2) . .
N3 C30 C29 120.2(3) . .
C25 C30 C29 120.4(3) . .

loop_
_geom_bond_atom_site_label_1
_geom_bond_atom_site_label_2
_geom_bond_distance
_geom_bond_site_symmetry_2
Gd1 O9 2.2890(17) 4_565
Gd1 O5 2.3536(17) 3_657
Gd1 O1 2.4147(18) 1_556
Gd1 O2 2.4326(17) 3_656
Gd1 O10 2.4355(19) .
Gd1 O3 2.4456(18) .
Gd1 O4 2.4528(19) .
Gd1 O7 2.4544(18) .
O1 C1 1.256(3) .
O1 Gd1 2.4147(18) 1_554
N1 C2 1.344(3) .
N1 C10 1.372(3) .
N1 H1 0.86(3) .
C1 O2 1.242(3) .
C1 C2 1.531(3) .
O2 Gd1 2.4326(17) 3_656
N2 C12 1.341(3) .
N2 C20 1.370(3) .
N2 H2 0.79(3) .
C2 C3 1.372(3) .
O3 C4 1.280(3) .
N3 C22 1.340(3) .
N3 C30 1.373(4) .
N3 H4 0.85(4) .
C3 C4 1.423(3) .
C3 H3 0.9300 .
O4 C11 1.251(3) .
C4 C5 1.443(3) .
O5 C11 1.245(3) .
O5 Gd1 2.3536(17) 3_657
C5 C10 1.408(3) .
C5 C6 1.413(3) .
O6 C14 1.267(3) .
C6 C7 1.365(4) .
C6 H6 0.9300 .
O7 C21 1.247(3) .
C7 C8 1.406(4) .
C7 H7 0.9300 .
O8 C21 1.252(3) .
C8 C9 1.370(4) .
C8 H8 0.9300 .
O9 C24 1.264(3) .
O9 Gd1 2.2890(17) 4_566
C9 C10 1.410(4) .
C9 H9 0.9300 .
O10 H10A 0.84(4) .
O10 H10B 0.87(4) .
O11 H11A 0.82(5) .
O11 H11B 0.86(4) .
C11 C12 1.515(3) .
C12 C13 1.366(3) .
C13 C14 1.433(4) .
C13 H13 0.9300 .
C14 C15 1.452(4) .
C15 C20 1.405(4) .
C15 C16 1.414(4) .
C16 C17 1.365(5) .
C16 H16 0.9300 .
C17 C18 1.400(5) .
C17 H17 0.9300 .
C18 C19 1.368(4) .
C18 H18 0.9300 .
C19 C20 1.412(4) .
C19 H19 0.9300 .
C21 C22 1.517(3) .
C22 C23 1.366(3) .
C23 C24 1.418(3) .
C23 H23 0.9300 .
C24 C25 1.446(3) .
C25 C30 1.400(4) .
C25 C26 1.407(4) .
C26 C27 1.374(5) .
C26 H26 0.9300 .
C27 C28 1.391(6) .
C27 H27 0.9300 .
C28 C29 1.363(5) .
C28 H28 0.9300 .
C29 C30 1.415(4) .
C29 H29 0.9300 .
